data_1545037
loop_
_publ_author_name
'Mague, Joel T.'
'Mohamed, Shaaban K.'
'Akkurt, Mehmet'
'Marzouk, Adel A.'
'Abdel-Rahman, Hamdy M.'
'Hawaiz, Farouq E.'

_publ_section_title
;
 4-Cyclohexyl-3-[(3,5-dimethyl-1<i>H</i>-pyrazol-1-yl)methyl]-4,5-dihydro-1<i>H</i>-1,2,4-triazole-5-thione
;
_journal_coeditor_code HB4109
_journal_issue 1
_journal_name_full IUCrData
_journal_page_first x170020
_journal_paper_doi 10.1107/S2414314617000207
_journal_volume 2
_journal_year 2017
_chemical_formula_iupac 'C14 H21 N5 S'
_chemical_formula_moiety 'C14 H21 N5 S'
_chemical_formula_sum 'C14 H21 N5 S'
_chemical_formula_weight 291.42
_chemical_name_systematic
4-Cyclohexyl-3-[(3,5-dimethyl-1<i>H</i>-pyrazol-1-yl)methyl]-4,5-dihydro-1-<i>H</i>-1,2,4-triazole-5-thione
_space_group_crystal_system monoclinic
_space_group_IT_number 14
_space_group_name_Hall '-P 2ybc'
_space_group_name_H-M_alt 'P 1 21/c 1'
_symmetry_space_group_name_Hall '-P 2ybc'
_symmetry_space_group_name_H-M 'P 1 21/c 1'
_atom_sites_solution_hydrogens mixed
_atom_sites_solution_primary direct
_atom_sites_solution_secondary difmap
_audit_creation_method SHELXL-2014/7
_cell_angle_alpha 90
_cell_angle_beta 90.6530(10)
_cell_angle_gamma 90
_cell_formula_units_Z 4
_cell_length_a 20.7954(6)
_cell_length_b 6.2107(2)
_cell_length_c 11.7871(3)
_cell_measurement_reflns_used 8361
_cell_measurement_temperature 150(2)
_cell_measurement_theta_max 72.35
_cell_measurement_theta_min 4.25
_cell_volume 1522.25(8)
_computing_cell_refinement
;
<i>SAINT</i> (Bruker, 2016)
;
_computing_data_collection
;
<i>APEX3</i> (Bruker, 2016)
;
_computing_data_reduction
;
<i>SAINT</i>  (Bruker, 2016)
;
_computing_molecular_graphics
;
<i>DIAMOND</i> (Brandenburg & Putz, 2012)
;
_computing_publication_material
;
<i>SHELXTL</i> (Sheldrick, 2008)
;
_computing_structure_refinement
;
<i>SHELXL 2014/7</i> (Sheldrick, 2015<i>b</i>)
;
_computing_structure_solution
;
<i>SHELXT</i> (Sheldrick, 2015<i>a</i>)
;
_diffrn_ambient_temperature 150(2)
_diffrn_detector_area_resol_mean 10.4167
_diffrn_measured_fraction_theta_full 0.984
_diffrn_measured_fraction_theta_max 0.977
_diffrn_measurement_device_type 'Bruker D8 VENTURE PHOTON 100 CMOS'
_diffrn_measurement_method '\w scans'
_diffrn_radiation_monochromator mirror
_diffrn_radiation_type CuK\a
_diffrn_radiation_wavelength 1.54178
_diffrn_reflns_av_R_equivalents 0.0335
_diffrn_reflns_limit_h_max 25
_diffrn_reflns_limit_h_min -25
_diffrn_reflns_limit_k_max 7
_diffrn_reflns_limit_k_min -7
_diffrn_reflns_limit_l_max 14
_diffrn_reflns_limit_l_min -14
_diffrn_reflns_number 11034
_diffrn_reflns_theta_full 66.250
_diffrn_reflns_theta_max 72.345
_diffrn_reflns_theta_min 4.252
_exptl_absorpt_coefficient_mu 1.868
_exptl_absorpt_correction_T_max 0.97
_exptl_absorpt_correction_T_min 0.83
_exptl_absorpt_correction_type multi-scan
_exptl_absorpt_process_details
;
(<i>SADABS</i>; Bruker, 2016)
;
_exptl_crystal_colour colourless
_exptl_crystal_density_diffrn 1.272
_exptl_crystal_density_method 'not measured'
_exptl_crystal_description plate
_exptl_crystal_F_000 624
_exptl_crystal_size_max 0.336
_exptl_crystal_size_mid 0.187
_exptl_crystal_size_min 0.017
_refine_diff_density_max 0.652
_refine_diff_density_min -0.823
_refine_ls_extinction_coef 0.0022(3)
_refine_ls_extinction_expression Fc^*^=kFc[1+0.001xFc^2^\l^3^/sin(2\q)]^-1/4^
_refine_ls_extinction_method
;
<i>SHELXL 2014/7</i> (Sheldrick, 2015<i>b</i>)
;
_refine_ls_goodness_of_fit_ref 1.047
_refine_ls_hydrogen_treatment mixed
_refine_ls_matrix_type full
_refine_ls_number_parameters 215
_refine_ls_number_reflns 2951
_refine_ls_number_restraints 13
_refine_ls_restrained_S_all 1.067
_refine_ls_R_factor_all 0.0542
_refine_ls_R_factor_gt 0.0477
_refine_ls_shift/su_max 0.001
_refine_ls_shift/su_mean 0.000
_refine_ls_structure_factor_coef Fsqd
_refine_ls_weighting_details 'w=1/[\s^2^(Fo^2^)+(0.0372P)^2^+1.6394P] where P=(Fo^2^+2Fc^2^)/3'
_refine_ls_weighting_scheme calc
_refine_ls_wR_factor_gt 0.1101
_refine_ls_wR_factor_ref 0.1153
_reflns_number_gt 2589
_reflns_number_total 2951
_reflns_threshold_expression 'I > 2\s(I)'
_cod_data_source_file hb4109sup1.cif
_cod_data_source_block I
_cod_database_code 1545037
_shelx_space_group_comment
;
The symmetry employed for this shelxl refinement is uniquely defined
by the following loop, which should always be used as a source of
symmetry information in preference to the above space-group names.
They are only intended as comments.
;
_shelx_estimated_absorpt_t_min 0.573
_shelx_estimated_absorpt_t_max 0.969

loop_
_space_group_symop_operation_xyz
'x, y, z'
'-x, y+1/2, -z+1/2'
'-x, -y, -z'
'x, -y-1/2, z-1/2'

loop_
_atom_site_type_symbol
_atom_site_label
_atom_site_fract_x
_atom_site_fract_y
_atom_site_fract_z
_atom_site_U_iso_or_equiv
_atom_site_adp_type
_atom_site_calc_flag
_atom_site_occupancy
_atom_site_disorder_assembly
_atom_site_disorder_group
S S1 0.81796(3) 0.38503(9) 0.90485(5) 0.03905(19) Uani d 1 . .
N N1 0.78874(8) 0.5335(3) 0.68895(14) 0.0306(4) Uani d 1 . .
N N2 0.68920(8) 0.4124(3) 0.66233(13) 0.0288(4) Uani d 1 . .
N N3 0.71376(8) 0.3535(3) 0.76686(14) 0.0294(4) Uani d 1 . .
H H3 0.6906(13) 0.264(5) 0.810(2) 0.051(8) Uiso d 1 . .
N N4 0.66611(9) 0.6146(3) 0.45832(13) 0.0299(4) Uani d 1 . .
N N5 0.64407(8) 0.4451(3) 0.39492(13) 0.0288(4) Uani d 1 . .
C C1 0.77356(10) 0.4235(3) 0.78605(17) 0.0297(4) Uani d 1 . .
C C2 0.73585(9) 0.5221(3) 0.61729(16) 0.0281(4) Uani d 1 . .
C C3A 0.85297(11) 0.6382(5) 0.6856(2) 0.0252(6) Uani d 0.720(3) A 1
H H3A 0.8808 0.5706 0.7454 0.030 Uiso calc 0.720(3) A 1
C C4A 0.88585(13) 0.6111(4) 0.5723(2) 0.0277(6) Uani d 0.720(3) A 1
H H4A1 0.8608 0.6850 0.5119 0.033 Uiso calc 0.720(3) A 1
H H4A2 0.8889 0.4564 0.5527 0.033 Uiso calc 0.720(3) A 1
C C5A 0.9536(2) 0.7096(8) 0.5823(7) 0.0329(6) Uani d 0.720(3) A 1
H H5A1 0.9791 0.6286 0.6394 0.039 Uiso calc 0.720(3) A 1
H H5A2 0.9755 0.6973 0.5085 0.039 Uiso calc 0.720(3) A 1
C C6A 0.95014(14) 0.9463(5) 0.6170(3) 0.0322(6) Uani d 0.720(3) A 1
H H6A1 0.9943 1.0031 0.6277 0.039 Uiso calc 0.720(3) A 1
H H6A2 0.9291 1.0300 0.5555 0.039 Uiso calc 0.720(3) A 1
C C7A 0.91282(15) 0.9761(6) 0.7263(3) 0.0386(9) Uani d 0.720(3) A 1
H H7A1 0.9092 1.1315 0.7438 0.046 Uiso calc 0.720(3) A 1
H H7A2 0.9362 0.9057 0.7898 0.046 Uiso calc 0.720(3) A 1
C C8A 0.84542(19) 0.8779(7) 0.7143(6) 0.0279(9) Uani d 0.720(3) A 1
H H8A1 0.8210 0.9520 0.6532 0.033 Uiso calc 0.720(3) A 1
H H8A2 0.8217 0.8947 0.7861 0.033 Uiso calc 0.720(3) A 1
C C3B 0.8402(2) 0.6828(9) 0.6466(6) 0.0252(6) Uani d 0.280(3) A 2
H H3B 0.8259 0.7426 0.5717 0.030 Uiso calc 0.280(3) A 2
C C4B 0.9015(3) 0.5558(9) 0.6290(7) 0.0277(6) Uani d 0.280(3) A 2
H H4B1 0.8935 0.4395 0.5732 0.033 Uiso calc 0.280(3) A 2
H H4B2 0.9151 0.4886 0.7016 0.033 Uiso calc 0.280(3) A 2
C C5B 0.9551(5) 0.703(2) 0.5861(16) 0.0329(6) Uani d 0.280(3) A 2
H H5B1 0.9951 0.6191 0.5771 0.039 Uiso calc 0.280(3) A 2
H H5B2 0.9427 0.7626 0.5110 0.039 Uiso calc 0.280(3) A 2
C C6B 0.9673(3) 0.8887(11) 0.6694(7) 0.0322(6) Uani d 0.280(3) A 2
H H6B1 0.9820 0.8306 0.7435 0.039 Uiso calc 0.280(3) A 2
H H6B2 1.0013 0.9842 0.6399 0.039 Uiso calc 0.280(3) A 2
C C7B 0.9054(3) 1.0165(10) 0.6848(8) 0.0386(9) Uani d 0.280(3) A 2
H H7B1 0.8920 1.0805 0.6113 0.046 Uiso calc 0.280(3) A 2
H H7B2 0.9131 1.1353 0.7393 0.046 Uiso calc 0.280(3) A 2
C C8B 0.8516(5) 0.8710(18) 0.7286(15) 0.0279(9) Uani d 0.280(3) A 2
H H8B1 0.8115 0.9555 0.7361 0.033 Uiso calc 0.280(3) A 2
H H8B2 0.8637 0.8146 0.8045 0.033 Uiso calc 0.280(3) A 2
C C9 0.73190(11) 0.6154(4) 0.50055(17) 0.0335(5) Uani d 1 . .
H H9A 0.7575(12) 0.531(4) 0.450(2) 0.040(7) Uiso d 1 . .
H H9B 0.7465(12) 0.765(5) 0.502(2) 0.049(7) Uiso d 1 . .
C C10 0.61843(12) 0.7525(3) 0.48504(17) 0.0371(5) Uani d 1 . .
C C11 0.56341(12) 0.6719(4) 0.43495(19) 0.0408(5) Uani d 1 . .
H H11 0.5216 0.7330 0.4370 0.049 Uiso calc 1 . .
C C12 0.58160(10) 0.4813(3) 0.38033(16) 0.0322(5) Uani d 1 . .
C C13 0.63050(16) 0.9470(4) 0.5565(2) 0.0550(7) Uani d 1 . .
H H13A 0.6662 1.0298 0.5249 0.083 Uiso calc 1 . .
H H13B 0.6415 0.9023 0.6341 0.083 Uiso calc 1 . .
H H13C 0.5917 1.0366 0.5575 0.083 Uiso calc 1 . .
C C14 0.54153(11) 0.3250(4) 0.3135(2) 0.0436(6) Uani d 1 . .
H H14A 0.5054 0.4012 0.2778 0.065 Uiso calc 1 . .
H H14B 0.5251 0.2134 0.3643 0.065 Uiso calc 1 . .
H H14C 0.5679 0.2582 0.2548 0.065 Uiso calc 1 . .

loop_
_atom_site_aniso_label
_atom_site_aniso_U_11
_atom_site_aniso_U_22
_atom_site_aniso_U_33
_atom_site_aniso_U_12
_atom_site_aniso_U_13
_atom_site_aniso_U_23
S1 0.0416(3) 0.0356(3) 0.0395(3) 0.0083(2) -0.0179(2) -0.0107(2)
N1 0.0252(8) 0.0328(9) 0.0339(9) -0.0084(7) 0.0007(7) -0.0110(7)
N2 0.0313(9) 0.0318(9) 0.0230(8) -0.0086(7) -0.0048(6) 0.0040(7)
N3 0.0313(9) 0.0328(9) 0.0240(8) -0.0045(7) -0.0065(7) 0.0030(7)
N4 0.0439(10) 0.0247(9) 0.0212(8) -0.0062(7) -0.0003(7) -0.0013(6)
N5 0.0377(9) 0.0260(8) 0.0227(8) -0.0044(7) -0.0013(7) -0.0036(7)
C1 0.0310(10) 0.0274(10) 0.0307(10) 0.0022(8) -0.0039(8) -0.0089(8)
C2 0.0314(10) 0.0271(10) 0.0257(9) -0.0076(8) 0.0005(7) -0.0049(8)
C3A 0.0185(12) 0.0288(14) 0.0280(17) -0.0030(10) -0.0098(10) -0.0019(11)
C4A 0.0282(13) 0.0230(13) 0.0321(16) 0.0004(10) 0.0022(11) -0.0052(11)
C5A 0.0267(10) 0.0341(12) 0.0378(12) 0.0011(9) 0.0029(9) -0.0017(10)
C6A 0.0279(14) 0.0344(16) 0.0343(17) -0.0093(12) -0.0010(12) -0.0006(12)
C7A 0.0365(15) 0.0430(18) 0.036(2) -0.0149(13) -0.0011(15) -0.0158(16)
C8A 0.0307(13) 0.0267(11) 0.0263(19) -0.0035(9) 0.0038(13) -0.0061(10)
C3B 0.0185(12) 0.0288(14) 0.0280(17) -0.0030(10) -0.0098(10) -0.0019(11)
C4B 0.0282(13) 0.0230(13) 0.0321(16) 0.0004(10) 0.0022(11) -0.0052(11)
C5B 0.0267(10) 0.0341(12) 0.0378(12) 0.0011(9) 0.0029(9) -0.0017(10)
C6B 0.0279(14) 0.0344(16) 0.0343(17) -0.0093(12) -0.0010(12) -0.0006(12)
C7B 0.0365(15) 0.0430(18) 0.036(2) -0.0149(13) -0.0011(15) -0.0158(16)
C8B 0.0307(13) 0.0267(11) 0.0263(19) -0.0035(9) 0.0038(13) -0.0061(10)
C9 0.0403(12) 0.0349(12) 0.0252(10) -0.0149(9) 0.0034(8) -0.0014(8)
C10 0.0592(14) 0.0267(11) 0.0253(10) 0.0048(10) -0.0010(9) 0.0008(8)
C11 0.0512(13) 0.0419(13) 0.0293(11) 0.0150(11) -0.0032(9) -0.0016(9)
C12 0.0393(11) 0.0347(11) 0.0224(9) 0.0004(9) -0.0025(8) 0.0008(8)
C13 0.090(2) 0.0327(13) 0.0417(14) 0.0082(13) -0.0048(13) -0.0115(11)
C14 0.0403(12) 0.0544(15) 0.0358(12) -0.0051(11) -0.0074(9) -0.0073(11)

loop_
_atom_type_symbol
_atom_type_description
_atom_type_scat_dispersion_real
_atom_type_scat_dispersion_imag
_atom_type_scat_source
C C 0.0181 0.0091 'International Tables Vol C Tables 4.2.6.8 and 6.1.1.4'
H H 0.0000 0.0000 'International Tables Vol C Tables 4.2.6.8 and 6.1.1.4'
N N 0.0311 0.0180 'International Tables Vol C Tables 4.2.6.8 and 6.1.1.4'
S S 0.3331 0.5567 'International Tables Vol C Tables 4.2.6.8 and 6.1.1.4'

loop_
_geom_angle_atom_site_label_1
_geom_angle_atom_site_label_2
_geom_angle_atom_site_label_3
_geom_angle
C1 N1 C2 107.18(16)
C1 N1 C3A 117.09(18)
C2 N1 C3A 135.69(19)
C1 N1 C3B 138.9(3)
C2 N1 C3B 113.1(3)
C2 N2 N3 103.48(16)
C1 N3 N2 113.59(17)
C1 N3 H3 127.6(17)
N2 N3 H3 118.4(17)
C10 N4 N5 111.93(17)
C10 N4 C9 127.58(18)
N5 N4 C9 119.98(17)
C12 N5 N4 105.21(17)
N3 C1 N1 104.10(17)
N3 C1 S1 126.53(17)
N1 C1 S1 129.36(16)
N2 C2 N1 111.65(17)
N2 C2 C9 122.99(18)
N1 C2 C9 125.33(17)
N1 C3A C4A 112.9(2)
N1 C3A C8A 108.9(2)
C4A C3A C8A 110.5(3)
N1 C3A H3A 108.1
C4A C3A H3A 108.1
C8A C3A H3A 108.1
C3A C4A C5A 108.1(3)
C3A C4A H4A1 110.1
C5A C4A H4A1 110.1
C3A C4A H4A2 110.1
C5A C4A H4A2 110.1
H4A1 C4A H4A2 108.4
C6A C5A C4A 110.9(3)
C6A C5A H5A1 109.4
C4A C5A H5A1 109.5
C6A C5A H5A2 109.5
C4A C5A H5A2 109.4
H5A1 C5A H5A2 108.0
C7A C6A C5A 111.7(3)
C7A C6A H6A1 109.3
C5A C6A H6A1 109.3
C7A C6A H6A2 109.3
C5A C6A H6A2 109.3
H6A1 C6A H6A2 107.9
C6A C7A C8A 110.4(3)
C6A C7A H7A1 109.6
C8A C7A H7A1 109.6
C6A C7A H7A2 109.6
C8A C7A H7A2 109.6
H7A1 C7A H7A2 108.1
C7A C8A C3A 108.1(3)
C7A C8A H8A1 110.1
C3A C8A H8A1 110.1
C7A C8A H8A2 110.1
C3A C8A H8A2 110.1
H8A1 C8A H8A2 108.4
N1 C3B C4B 109.1(4)
N1 C3B C8B 111.5(5)
C4B C3B C8B 111.0(5)
N1 C3B H3B 108.4
C4B C3B H3B 108.4
C8B C3B H3B 108.4
C3B C4B C5B 110.5(5)
C3B C4B H4B1 109.6
C5B C4B H4B1 109.6
C3B C4B H4B2 109.6
C5B C4B H4B2 109.6
H4B1 C4B H4B2 108.1
C6B C5B C4B 110.7(6)
C6B C5B H5B1 109.5
C4B C5B H5B1 109.5
C6B C5B H5B2 109.5
C4B C5B H5B2 109.5
H5B1 C5B H5B2 108.1
C7B C6B C5B 109.5(5)
C7B C6B H6B1 109.8
C5B C6B H6B1 109.8
C7B C6B H6B2 109.8
C5B C6B H6B2 109.8
H6B1 C6B H6B2 108.2
C6B C7B C8B 110.7(5)
C6B C7B H7B1 109.5
C8B C7B H7B1 109.5
C6B C7B H7B2 109.5
C8B C7B H7B2 109.5
H7B1 C7B H7B2 108.1
C7B C8B C3B 110.2(5)
C7B C8B H8B1 109.6
C3B C8B H8B1 109.6
C7B C8B H8B2 109.6
C3B C8B H8B2 109.6
H8B1 C8B H8B2 108.1
N4 C9 C2 110.86(16)
N4 C9 H9A 108.1(15)
C2 C9 H9A 109.8(15)
N4 C9 H9B 107.5(15)
C2 C9 H9B 109.7(16)
H9A C9 H9B 111(2)
N4 C10 C11 106.15(19)
N4 C10 C13 121.7(2)
C11 C10 C13 132.1(2)
C10 C11 C12 106.1(2)
C10 C11 H11 127.0
C12 C11 H11 127.0
N5 C12 C11 110.61(19)
N5 C12 C14 119.78(19)
C11 C12 C14 129.6(2)
C10 C13 H13A 109.5
C10 C13 H13B 109.5
H13A C13 H13B 109.5
C10 C13 H13C 109.5
H13A C13 H13C 109.5
H13B C13 H13C 109.5
C12 C14 H14A 109.5
C12 C14 H14B 109.5
H14A C14 H14B 109.5
C12 C14 H14C 109.5
H14A C14 H14C 109.5
H14B C14 H14C 109.5

loop_
_geom_bond_atom_site_label_1
_geom_bond_atom_site_label_2
_geom_bond_distance
S1 C1 1.686(2)
N1 C1 1.373(3)
N1 C2 1.381(3)
N1 C3A 1.487(3)
N1 C3B 1.506(4)
N2 C2 1.303(2)
N2 N3 1.378(2)
N3 C1 1.334(3)
N3 H3 0.90(3)
N4 C10 1.350(3)
N4 N5 1.367(2)
N4 C9 1.451(3)
N5 C12 1.328(3)
C2 C9 1.495(3)
C3A C4A 1.516(3)
C3A C8A 1.536(4)
C3A H3A 1.0000
C4A C5A 1.539(4)
C4A H4A1 0.9900
C4A H4A2 0.9900
C5A C6A 1.528(4)
C5A H5A1 0.9900
C5A H5A2 0.9900
C6A C7A 1.523(4)
C6A H6A1 0.9900
C6A H6A2 0.9900
C7A C8A 1.533(4)
C7A H7A1 0.9900
C7A H7A2 0.9900
C8A H8A1 0.9900
C8A H8A2 0.9900
C3B C4B 1.514(4)
C3B C8B 1.534(5)
C3B H3B 1.0000
C4B C5B 1.534(5)
C4B H4B1 0.9900
C4B H4B2 0.9900
C5B C6B 1.532(5)
C5B H5B1 0.9900
C5B H5B2 0.9900
C6B C7B 1.525(4)
C6B H6B1 0.9900
C6B H6B2 0.9900
C7B C8B 1.531(5)
C7B H7B1 0.9900
C7B H7B2 0.9900
C8B H8B1 0.9900
C8B H8B2 0.9900
C9 H9A 0.96(3)
C9 H9B 0.98(3)
C10 C11 1.376(3)
C10 C13 1.492(3)
C11 C12 1.402(3)
C11 H11 0.9500
C12 C14 1.497(3)
C13 H13A 0.9800
C13 H13B 0.9800
C13 H13C 0.9800
C14 H14A 0.9800
C14 H14B 0.9800
C14 H14C 0.9800

loop_
_geom_hbond_atom_site_label_D
_geom_hbond_atom_site_label_H
_geom_hbond_atom_site_label_A
_geom_hbond_site_symmetry_A
_geom_hbond_distance_DH
_geom_hbond_distance_HA
_geom_hbond_distance_DA
_geom_hbond_angle_DHA
N3 H3 N5 4_566 0.90(3) 1.91(3) 2.805(2) 175(3)
C9 H9A S1 4_565 0.96(3) 2.93(3) 3.766(3) 147(2)
C9 H9B S1 4_575 0.98(3) 2.88(3) 3.761(2) 151(2)

loop_
_geom_torsion_atom_site_label_1
_geom_torsion_atom_site_label_2
_geom_torsion_atom_site_label_3
_geom_torsion_atom_site_label_4
_geom_torsion
C2 N2 N3 C1 -0.1(2)
C10 N4 N5 C12 1.2(2)
C9 N4 N5 C12 173.48(17)
N2 N3 C1 N1 -0.1(2)
N2 N3 C1 S1 179.05(15)
C2 N1 C1 N3 0.3(2)
C3A N1 C1 N3 178.24(18)
C3B N1 C1 N3 169.1(4)
C2 N1 C1 S1 -178.83(16)
C3A N1 C1 S1 -0.8(3)
C3B N1 C1 S1 -10.0(5)
N3 N2 C2 N1 0.3(2)
N3 N2 C2 C9 178.33(19)
C1 N1 C2 N2 -0.4(2)
C3A N1 C2 N2 -177.8(2)
C3B N1 C2 N2 -172.4(3)
C1 N1 C2 C9 -178.3(2)
C3A N1 C2 C9 4.2(4)
C3B N1 C2 C9 9.6(4)
C1 N1 C3A C4A 138.3(2)
C2 N1 C3A C4A -44.5(4)
C1 N1 C3A C8A -98.6(4)
C2 N1 C3A C8A 78.6(4)
N1 C3A C4A C5A -175.5(4)
C8A C3A C4A C5A 62.2(5)
C3A C4A C5A C6A -57.5(7)
C4A C5A C6A C7A 55.3(7)
C5A C6A C7A C8A -55.8(6)
C6A C7A C8A C3A 58.4(6)
N1 C3A C8A C7A 172.4(3)
C4A C3A C8A C7A -63.0(6)
C1 N1 C3B C4B 72.2(7)
C2 N1 C3B C4B -119.4(4)
C1 N1 C3B C8B -50.7(9)
C2 N1 C3B C8B 117.7(8)
N1 C3B C4B C5B -179.9(8)
C8B C3B C4B C5B -56.7(10)
C3B C4B C5B C6B 57.6(13)
C4B C5B C6B C7B -58.3(13)
C5B C6B C7B C8B 58.5(9)
C6B C7B C8B C3B -57.8(12)
N1 C3B C8B C7B 178.6(8)
C4B C3B C8B C7B 56.7(12)
C10 N4 C9 C2 78.1(3)
N5 N4 C9 C2 -92.9(2)
N2 C2 C9 N4 14.3(3)
N1 C2 C9 N4 -167.98(18)
N5 N4 C10 C11 -1.3(2)
C9 N4 C10 C11 -172.90(19)
N5 N4 C10 C13 178.3(2)
C9 N4 C10 C13 6.7(3)
N4 C10 C11 C12 0.9(2)
C13 C10 C11 C12 -178.7(2)
N4 N5 C12 C11 -0.6(2)
N4 N5 C12 C14 179.97(18)
C10 C11 C12 N5 -0.2(2)
C10 C11 C12 C14 179.2(2)

_cod_database_fobs_code 1545037
